data_7057942
loop_
_publ_author_name
'Das, Debarati'
'Roy, Sandipan'
'Biradha, Kumar'

_publ_section_title
;
 Crystal engineering with isosteric triether and triamine linked aromatic
 tri-carboxylic acids: iso-structurality and synthon interplay in their
 co-crystals and salts with bis(pyridyl) derivatives
;
_journal_issue 24
_journal_name_full 'New Journal of Chemistry'
_journal_page_first 19953
_journal_paper_doi 10.1039/C8NJ04600J
_journal_volume 42
_journal_year 2018
_chemical_formula_sum 'C39 H28 N2 O9'
_chemical_formula_weight 668.63
_space_group_crystal_system triclinic
_space_group_IT_number 2
_space_group_name_Hall '-P 1'
_space_group_name_H-M_alt 'P -1'
_symmetry_space_group_name_Hall '-P 1'
_symmetry_space_group_name_H-M 'P -1'
_atom_sites_solution_hydrogens geom
_audit_creation_method SHELXL-2014/7
_audit_update_record
;
2018-09-10 deposited with the CCDC.
2018-11-06 downloaded from the CCDC.
;
_cell_angle_alpha 88.73(2)
_cell_angle_beta 87.969(16)
_cell_angle_gamma 84.49(2)
_cell_formula_units_Z 2
_cell_length_a 7.433(3)
_cell_length_b 9.101(4)
_cell_length_c 22.827(9)
_cell_measurement_reflns_used 19969
_cell_measurement_temperature 100(2)
_cell_measurement_theta_max 26.380
_cell_measurement_theta_min 0.893
_cell_volume 1535.8(11)
_computing_structure_refinement 'SHELXL-2014/7 (Sheldrick, 2014)'
_diffrn_ambient_temperature 100(2)
_diffrn_measured_fraction_theta_full 0.995
_diffrn_measured_fraction_theta_max 0.976
_diffrn_measurement_device_type 'BRUKER APEX-2 CCD'
_diffrn_measurement_method hemisphere
_diffrn_radiation_type MoK\a
_diffrn_radiation_wavelength 0.71073
_diffrn_reflns_av_R_equivalents 0.1206
_diffrn_reflns_av_unetI/netI 0.1434
_diffrn_reflns_Laue_measured_fraction_full 0.995
_diffrn_reflns_Laue_measured_fraction_max 0.976
_diffrn_reflns_limit_h_max 9
_diffrn_reflns_limit_h_min -9
_diffrn_reflns_limit_k_max 11
_diffrn_reflns_limit_k_min -11
_diffrn_reflns_limit_l_max 28
_diffrn_reflns_limit_l_min -25
_diffrn_reflns_number 19969
_diffrn_reflns_point_group_measured_fraction_full 0.995
_diffrn_reflns_point_group_measured_fraction_max 0.976
_diffrn_reflns_theta_full 25.242
_diffrn_reflns_theta_max 26.380
_diffrn_reflns_theta_min 0.893
_exptl_absorpt_coefficient_mu 0.104
_exptl_absorpt_process_details SADABS
_exptl_crystal_colour white
_exptl_crystal_density_diffrn 1.446
_exptl_crystal_description block
_exptl_crystal_F_000 696
_exptl_crystal_size_max 0.26
_exptl_crystal_size_mid 0.21
_exptl_crystal_size_min 0.18
_refine_diff_density_max 0.293
_refine_diff_density_min -0.369
_refine_diff_density_rms 0.071
_refine_ls_extinction_method none
_refine_ls_goodness_of_fit_ref 0.693
_refine_ls_hydrogen_treatment constr
_refine_ls_matrix_type full
_refine_ls_number_parameters 453
_refine_ls_number_reflns 6141
_refine_ls_number_restraints 0
_refine_ls_restrained_S_all 0.693
_refine_ls_R_factor_all 0.1087
_refine_ls_R_factor_gt 0.0530
_refine_ls_shift/su_max 0.001
_refine_ls_shift/su_mean 0.000
_refine_ls_structure_factor_coef Fsqd
_refine_ls_weighting_details 'w=1/[\s^2^(Fo^2^)+(0.1000P)^2^+0.4515P] where P=(Fo^2^+2Fc^2^)/3'
_refine_ls_weighting_scheme calc
_refine_ls_wR_factor_gt 0.1232
_refine_ls_wR_factor_ref 0.1583
_reflns_Friedel_coverage 0.000
_reflns_number_gt 3150
_reflns_number_total 6141
_reflns_threshold_expression 'I > 2\s(I)'
_cod_data_source_file c8nj04600j2.cif
_cod_data_source_block 3
_cod_depositor_comments 'Adding full bibliography for 7057935--7057944.cif.'
_cod_original_cell_volume 1535.9(10)
_cod_database_code 7057942
_shelx_shelxl_version_number 2014/7
_shelx_space_group_comment
;
The symmetry employed for this shelxl refinement is uniquely defined
by the following loop, which should always be used as a source of
symmetry information in preference to the above space-group names.
They are only intended as comments.
;

loop_
_space_group_symop_operation_xyz
'x, y, z'
'-x, -y, -z'

loop_
_atom_site_label
_atom_site_type_symbol
_atom_site_fract_x
_atom_site_fract_y
_atom_site_fract_z
_atom_site_U_iso_or_equiv
_atom_site_adp_type
_atom_site_occupancy
_atom_site_site_symmetry_order
_atom_site_calc_flag
_atom_site_refinement_flags_posn
_atom_site_refinement_flags_adp
O11A O 0.4505(3) 0.2583(2) 0.78645(8) 0.0276(5) Uani 1 1 d . .
O12A O -0.1897(3) 0.2599(2) 0.61026(8) 0.0255(5) Uani 1 1 d . .
O31A O 0.7055(3) 0.7143(2) 0.73046(8) 0.0246(5) Uani 1 1 d . .
O21A O 0.9436(3) 0.4021(2) 0.88450(9) 0.0276(5) Uani 1 1 d . .
O22A O 1.4853(3) 0.7725(2) 1.00959(9) 0.0300(5) Uani 1 1 d . .
H22A H 1.5282 0.8245 1.0334 0.045 Uiso 1 1 calc R U
O13A O 0.0335(3) 0.3219(2) 0.54880(8) 0.0292(5) Uani 1 1 d . .
O32A O 0.4038(3) 0.7081(2) 0.47500(9) 0.0302(5) Uani 1 1 d . .
H32A H 0.3316 0.7252 0.4488 0.045 Uiso 1 1 calc R U
O23A O 1.2254(3) 0.9006(2) 1.03829(9) 0.0303(5) Uani 1 1 d . .
O33A O 0.3042(3) 0.9372(2) 0.50143(9) 0.0342(6) Uani 1 1 d . .
N11B N 0.9713(3) 0.2709(2) 0.43924(10) 0.0230(6) Uani 1 1 d . .
H11N H 0.9790 0.2969 0.4750 0.028 Uiso 1 1 calc R U
N21B N 0.6310(3) -0.0573(2) 0.08498(10) 0.0245(6) Uani 1 1 d . .
C14A C 0.0984(4) 0.2785(3) 0.64833(12) 0.0188(6) Uani 1 1 d . .
C31A C 0.6283(4) 0.7304(3) 0.67553(12) 0.0209(7) Uani 1 1 d . .
C5A C 0.5727(4) 0.3625(3) 0.79065(12) 0.0203(6) Uani 1 1 d . .
C17A C -0.0297(4) 0.2866(3) 0.59824(13) 0.0214(7) Uani 1 1 d . .
C1A C 0.7002(4) 0.5841(3) 0.76310(12) 0.0215(7) Uani 1 1 d . .
C11A C 0.3365(4) 0.2685(3) 0.73855(12) 0.0205(7) Uani 1 1 d . .
C32A C 0.6506(4) 0.6221(3) 0.63397(12) 0.0218(7) Uani 1 1 d . .
H32B H 0.7133 0.5311 0.6425 0.026 Uiso 1 1 calc R U
C35A C 0.4708(4) 0.8951(3) 0.60924(13) 0.0231(7) Uani 1 1 d . .
H35A H 0.4119 0.9876 0.6007 0.028 Uiso 1 1 calc R U
C15A C 0.0352(4) 0.2823(3) 0.70635(12) 0.0218(7) Uani 1 1 d . .
H15A H -0.0887 0.2870 0.7146 0.026 Uiso 1 1 calc R U
C2A C 0.8231(4) 0.5627(3) 0.80660(12) 0.0216(7) Uani 1 1 d . .
H2A H 0.9074 0.6300 0.8119 0.026 Uiso 1 1 calc R U
C13A C 0.2839(4) 0.2680(3) 0.63642(12) 0.0213(7) Uani 1 1 d . .
H13A H 0.3275 0.2660 0.5977 0.026 Uiso 1 1 calc R U
C16A C 0.1525(4) 0.2792(3) 0.75181(12) 0.0218(7) Uani 1 1 d . .
H16A H 0.1092 0.2841 0.7905 0.026 Uiso 1 1 calc R U
C4A C 0.6949(4) 0.3367(3) 0.83489(12) 0.0224(7) Uani 1 1 d . .
H4A H 0.6940 0.2530 0.8590 0.027 Uiso 1 1 calc R U
C34A C 0.4855(4) 0.7883(3) 0.56672(12) 0.0209(7) Uani 1 1 d . .
C6A C 0.5715(4) 0.4874(3) 0.75504(12) 0.0207(6) Uani 1 1 d . .
H6A H 0.4860 0.5059 0.7263 0.025 Uiso 1 1 calc R U
C3A C 0.8187(4) 0.4388(3) 0.84237(12) 0.0221(7) Uani 1 1 d . .
C11B C 1.0441(4) 0.1376(3) 0.42301(13) 0.0251(7) Uani 1 1 d . .
H11B H 1.1039 0.0746 0.4501 0.030 Uiso 1 1 calc R U
C37A C 0.3916(4) 0.8195(3) 0.51065(12) 0.0224(7) Uani 1 1 d . .
C26A C 0.9373(4) 0.6344(3) 0.93450(12) 0.0257(7) Uani 1 1 d . .
H26A H 0.8132 0.6522 0.9301 0.031 Uiso 1 1 calc R U
C12A C 0.4046(4) 0.2604(3) 0.68151(13) 0.0226(7) Uani 1 1 d . .
H12A H 0.5287 0.2501 0.6735 0.027 Uiso 1 1 calc R U
C24A C 1.2152(4) 0.7033(3) 0.97198(12) 0.0235(7) Uani 1 1 d . .
C36A C 0.5413(4) 0.8680(3) 0.66384(12) 0.0230(7) Uani 1 1 d . .
H36A H 0.5305 0.9406 0.6921 0.028 Uiso 1 1 calc R U
C21A C 1.0316(4) 0.5118(3) 0.91050(12) 0.0246(7) Uani 1 1 d . .
C27A C 1.3074(4) 0.8031(3) 1.00972(13) 0.0255(7) Uani 1 1 d . .
C13B C 0.9401(4) 0.1853(3) 0.32582(12) 0.0224(7) Uani 1 1 d . .
C15B C 0.8868(4) 0.3648(3) 0.40106(13) 0.0240(7) Uani 1 1 d . .
H15B H 0.8382 0.4574 0.4134 0.029 Uiso 1 1 calc R U
C22A C 1.2158(4) 0.4837(3) 0.91509(12) 0.0253(7) Uani 1 1 d . .
H22B H 1.2777 0.4014 0.8976 0.030 Uiso 1 1 calc R U
C33A C 0.5776(4) 0.6510(3) 0.57900(12) 0.0236(7) Uani 1 1 d . .
H33A H 0.5904 0.5787 0.5506 0.028 Uiso 1 1 calc R U
C23B C 0.7434(4) 0.1040(3) 0.17783(12) 0.0251(7) Uani 1 1 d . .
C23A C 1.3075(4) 0.5805(3) 0.94625(12) 0.0253(7) Uani 1 1 d . .
H23A H 1.4320 0.5628 0.9499 0.030 Uiso 1 1 calc R U
C14B C 0.8712(4) 0.3257(3) 0.34393(12) 0.0226(7) Uani 1 1 d . .
H14B H 0.8149 0.3925 0.3174 0.027 Uiso 1 1 calc R U
C16B C 0.9149(4) 0.1273(3) 0.26746(13) 0.0262(7) Uani 1 1 d . .
H16B H 0.9945 0.0480 0.2551 0.031 Uiso 1 1 calc R U
C25A C 1.0297(4) 0.7314(3) 0.96532(12) 0.0270(7) Uani 1 1 d . .
H25A H 0.9676 0.8152 0.9815 0.032 Uiso 1 1 calc R U
C25B C 0.5165(4) 0.0403(3) 0.11343(13) 0.0281(7) Uani 1 1 d . .
H25B H 0.3970 0.0531 0.1021 0.034 Uiso 1 1 calc R U
C12B C 1.0310(4) 0.0935(3) 0.36678(13) 0.0243(7) Uani 1 1 d . .
H12B H 1.0834 0.0010 0.3557 0.029 Uiso 1 1 calc R U
C21B C 0.8052(4) -0.0706(3) 0.10090(13) 0.0279(7) Uani 1 1 d . .
H21B H 0.8881 -0.1344 0.0801 0.033 Uiso 1 1 calc R U
C26B C 0.7878(4) 0.1788(3) 0.23082(13) 0.0273(7) Uani 1 1 d . .
H26B H 0.7225 0.2685 0.2394 0.033 Uiso 1 1 calc R U
C22B C 0.8659(4) 0.0064(3) 0.14670(13) 0.0271(7) Uani 1 1 d . .
H22C H 0.9867 -0.0066 0.1566 0.033 Uiso 1 1 calc R U
C24B C 0.5671(4) 0.1229(3) 0.15874(13) 0.0303(7) Uani 1 1 d . .
H24B H 0.4831 0.1915 0.1766 0.036 Uiso 1 1 calc R U

loop_
_atom_site_aniso_label
_atom_site_aniso_U_11
_atom_site_aniso_U_22
_atom_site_aniso_U_33
_atom_site_aniso_U_23
_atom_site_aniso_U_13
_atom_site_aniso_U_12
O11A 0.0301(12) 0.0325(11) 0.0223(11) 0.0108(9) -0.0149(9) -0.0116(9)
O12A 0.0217(12) 0.0347(12) 0.0206(11) 0.0023(9) -0.0077(9) -0.0034(9)
O31A 0.0324(12) 0.0232(10) 0.0195(11) 0.0053(8) -0.0129(9) -0.0060(9)
O21A 0.0320(13) 0.0253(11) 0.0268(12) 0.0036(9) -0.0180(10) -0.0049(9)
O22A 0.0324(13) 0.0331(12) 0.0260(12) -0.0058(9) -0.0149(10) -0.0050(10)
O13A 0.0344(13) 0.0396(12) 0.0154(11) 0.0011(9) -0.0056(10) -0.0114(10)
O32A 0.0289(13) 0.0393(13) 0.0222(12) 0.0014(10) -0.0133(10) 0.0021(10)
O23A 0.0349(13) 0.0326(12) 0.0241(12) -0.0046(10) -0.0069(10) -0.0033(10)
O33A 0.0374(14) 0.0311(12) 0.0341(13) 0.0103(10) -0.0150(11) -0.0011(10)
N11B 0.0264(14) 0.0295(14) 0.0144(13) 0.0027(11) -0.0059(11) -0.0073(11)
N21B 0.0313(15) 0.0241(13) 0.0191(13) 0.0012(10) -0.0090(12) -0.0055(11)
C14A 0.0239(16) 0.0174(14) 0.0154(15) 0.0022(11) -0.0059(13) -0.0016(12)
C31A 0.0218(16) 0.0246(15) 0.0177(15) 0.0076(12) -0.0089(13) -0.0080(12)
C5A 0.0195(16) 0.0249(15) 0.0170(15) -0.0003(12) -0.0032(13) -0.0040(12)
C17A 0.0262(18) 0.0183(14) 0.0200(17) -0.0017(12) -0.0098(14) -0.0002(13)
C1A 0.0276(17) 0.0196(14) 0.0172(15) 0.0047(12) -0.0056(13) -0.0013(12)
C11A 0.0252(17) 0.0198(14) 0.0172(16) 0.0052(12) -0.0124(13) -0.0031(12)
C32A 0.0227(16) 0.0232(15) 0.0197(16) 0.0051(12) -0.0064(13) -0.0019(12)
C35A 0.0225(17) 0.0213(15) 0.0257(17) 0.0047(13) -0.0071(14) -0.0020(12)
C15A 0.0204(16) 0.0242(15) 0.0212(16) 0.0038(12) -0.0050(13) -0.0041(12)
C2A 0.0254(17) 0.0214(15) 0.0189(16) -0.0009(12) -0.0068(13) -0.0049(12)
C13A 0.0279(17) 0.0192(14) 0.0168(15) -0.0014(12) -0.0024(13) -0.0017(12)
C16A 0.0238(17) 0.0259(15) 0.0163(15) 0.0014(12) -0.0030(13) -0.0045(13)
C4A 0.0271(17) 0.0239(15) 0.0166(15) 0.0041(12) -0.0083(13) -0.0023(13)
C34A 0.0186(16) 0.0264(15) 0.0189(16) 0.0064(12) -0.0064(13) -0.0081(12)
C6A 0.0217(16) 0.0234(15) 0.0172(15) 0.0015(12) -0.0125(13) -0.0001(12)
C3A 0.0239(17) 0.0271(15) 0.0158(15) 0.0000(12) -0.0113(13) -0.0007(13)
C11B 0.0231(17) 0.0279(16) 0.0246(17) 0.0076(13) -0.0032(14) -0.0059(13)
C37A 0.0195(16) 0.0282(16) 0.0199(16) 0.0047(13) -0.0013(13) -0.0062(13)
C26A 0.0224(17) 0.0338(17) 0.0212(16) 0.0030(13) -0.0071(14) -0.0037(14)
C12A 0.0194(16) 0.0221(15) 0.0269(17) 0.0028(12) -0.0043(14) -0.0049(12)
C24A 0.0263(17) 0.0286(16) 0.0160(16) 0.0027(12) -0.0062(13) -0.0035(13)
C36A 0.0261(17) 0.0226(15) 0.0205(16) 0.0022(12) -0.0044(13) -0.0032(13)
C21A 0.0298(18) 0.0248(16) 0.0206(16) 0.0029(13) -0.0123(14) -0.0067(13)
C27A 0.0305(19) 0.0260(16) 0.0205(17) 0.0030(13) -0.0078(14) -0.0040(14)
C13B 0.0227(16) 0.0250(15) 0.0209(16) 0.0033(12) -0.0052(13) -0.0090(13)
C15B 0.0239(17) 0.0223(15) 0.0266(17) 0.0018(13) -0.0084(14) -0.0030(13)
C22A 0.0307(19) 0.0225(15) 0.0221(17) 0.0004(12) -0.0073(14) 0.0024(13)
C33A 0.0239(17) 0.0283(16) 0.0193(16) 0.0014(13) -0.0027(13) -0.0057(13)
C23B 0.0316(18) 0.0273(16) 0.0172(16) 0.0000(12) -0.0049(14) -0.0056(14)
C23A 0.0254(17) 0.0272(16) 0.0241(17) 0.0029(13) -0.0105(14) -0.0034(13)
C14B 0.0249(17) 0.0232(15) 0.0206(16) 0.0046(12) -0.0084(13) -0.0047(13)
C16B 0.0294(18) 0.0263(16) 0.0238(17) -0.0002(13) -0.0048(14) -0.0065(13)
C25A 0.0328(19) 0.0299(16) 0.0182(16) -0.0005(13) -0.0056(14) -0.0010(14)
C25B 0.0290(18) 0.0323(17) 0.0236(17) 0.0001(14) -0.0075(14) -0.0034(14)
C12B 0.0259(17) 0.0239(15) 0.0244(17) 0.0027(13) -0.0041(14) -0.0082(13)
C21B 0.035(2) 0.0276(16) 0.0211(17) 0.0004(13) -0.0002(15) -0.0018(14)
C26B 0.0289(18) 0.0262(16) 0.0277(18) -0.0025(13) -0.0074(15) -0.0046(13)
C22B 0.0304(18) 0.0287(16) 0.0226(17) 0.0023(13) -0.0071(14) -0.0025(14)
C24B 0.0301(19) 0.0336(17) 0.0267(18) -0.0063(14) -0.0066(15) 0.0025(14)

loop_
_atom_type_symbol
_atom_type_description
_atom_type_scat_dispersion_real
_atom_type_scat_dispersion_imag
_atom_type_scat_source
C C 0.0033 0.0016 'International Tables Vol C Tables 4.2.6.8 and 6.1.1.4'
H H 0.0000 0.0000 'International Tables Vol C Tables 4.2.6.8 and 6.1.1.4'
N N 0.0061 0.0033 'International Tables Vol C Tables 4.2.6.8 and 6.1.1.4'
O O 0.0106 0.0060 'International Tables Vol C Tables 4.2.6.8 and 6.1.1.4'

loop_
_geom_angle_atom_site_label_1
_geom_angle_atom_site_label_2
_geom_angle_atom_site_label_3
_geom_angle
C5A O11A C11A 118.2(2)
C1A O31A C31A 121.0(2)
C3A O21A C21A 120.4(2)
C27A O22A H22A 109.5
C37A O32A H32A 109.5
C11B N11B C15B 121.3(3)
C11B N11B H11N 119.3
C15B N11B H11N 119.3
C25B N21B C21B 117.4(3)
C15A C14A C13A 119.0(3)
C15A C14A C17A 121.5(3)
C13A C14A C17A 119.5(2)
C36A C31A C32A 122.1(3)
C36A C31A O31A 114.9(2)
C32A C31A O31A 122.8(2)
O11A C5A C6A 123.3(2)
O11A C5A C4A 115.3(2)
C6A C5A C4A 121.3(3)
O13A C17A O12A 126.3(3)
O13A C17A C14A 116.7(3)
O12A C17A C14A 117.0(3)
C2A C1A C6A 122.0(3)
C2A C1A O31A 115.7(2)
C6A C1A O31A 122.2(2)
C12A C11A C16A 122.0(3)
C12A C11A O11A 121.7(3)
C16A C11A O11A 116.3(2)
C31A C32A C33A 118.9(3)
C31A C32A H32B 120.5
C33A C32A H32B 120.5
C36A C35A C34A 121.6(3)
C36A C35A H35A 119.2
C34A C35A H35A 119.2
C16A C15A C14A 121.2(3)
C16A C15A H15A 119.4
C14A C15A H15A 119.4
C1A C2A C3A 118.4(3)
C1A C2A H2A 120.8
C3A C2A H2A 120.8
C12A C13A C14A 120.8(3)
C12A C13A H13A 119.6
C14A C13A H13A 119.6
C15A C16A C11A 118.5(3)
C15A C16A H16A 120.8
C11A C16A H16A 120.8
C5A C4A C3A 118.2(3)
C5A C4A H4A 120.9
C3A C4A H4A 120.9
C35A C34A C33A 119.2(3)
C35A C34A C37A 119.0(3)
C33A C34A C37A 121.7(3)
C1A C6A C5A 118.4(3)
C1A C6A H6A 120.8
C5A C6A H6A 120.8
O21A C3A C2A 122.8(3)
O21A C3A C4A 115.4(2)
C2A C3A C4A 121.6(3)
N11B C11B C12B 120.2(3)
N11B C11B H11B 119.9
C12B C11B H11B 119.9
O33A C37A O32A 124.3(3)
O33A C37A C34A 121.3(3)
O32A C37A C34A 114.2(2)
C21A C26A C25A 119.1(3)
C21A C26A H26A 120.4
C25A C26A H26A 120.4
C11A C12A C13A 118.5(3)
C11A C12A H12A 120.7
C13A C12A H12A 120.7
C23A C24A C25A 119.6(3)
C23A C24A C27A 121.8(3)
C25A C24A C27A 118.5(3)
C35A C36A C31A 118.3(3)
C35A C36A H36A 120.8
C31A C36A H36A 120.8
C26A C21A C22A 122.0(3)
C26A C21A O21A 121.7(3)
C22A C21A O21A 116.1(3)
O23A C27A O22A 123.9(3)
O23A C27A C24A 122.8(3)
O22A C27A C24A 113.3(3)
C12B C13B C14B 117.4(3)
C12B C13B C16B 118.5(3)
C14B C13B C16B 124.1(3)
N11B C15B C14B 120.6(3)
N11B C15B H15B 119.7
C14B C15B H15B 119.7
C21A C22A C23A 118.7(3)
C21A C22A H22B 120.7
C23A C22A H22B 120.7
C34A C33A C32A 119.9(3)
C34A C33A H33A 120.1
C32A C33A H33A 120.1
C24B C23B C22B 117.1(3)
C24B C23B C26B 119.0(3)
C22B C23B C26B 123.7(3)
C24A C23A C22A 120.5(3)
C24A C23A H23A 119.7
C22A C23A H23A 119.7
C15B C14B C13B 119.7(3)
C15B C14B H14B 120.1
C13B C14B H14B 120.1
C26B C16B C13B 125.4(3)
C26B C16B H16B 117.3
C13B C16B H16B 117.3
C26A C25A C24A 120.0(3)
C26A C25A H25A 120.0
C24A C25A H25A 120.0
N21B C25B C24B 123.0(3)
N21B C25B H25B 118.5
C24B C25B H25B 118.5
C11B C12B C13B 120.7(3)
C11B C12B H12B 119.6
C13B C12B H12B 119.6
N21B C21B C22B 123.0(3)
N21B C21B H21B 118.5
C22B C21B H21B 118.5
C16B C26B C23B 124.5(3)
C16B C26B H26B 117.7
C23B C26B H26B 117.7
C21B C22B C23B 119.1(3)
C21B C22B H22C 120.4
C23B C22B H22C 120.4
C25B C24B C23B 120.1(3)
C25B C24B H24B 119.9
C23B C24B H24B 119.9

loop_
_geom_bond_atom_site_label_1
_geom_bond_atom_site_label_2
_geom_bond_distance
O11A C5A 1.382(3)
O11A C11A 1.403(3)
O12A C17A 1.257(3)
O31A C1A 1.389(3)
O31A C31A 1.396(3)
O21A C3A 1.374(3)
O21A C21A 1.399(3)
O22A C27A 1.325(3)
O22A H22A 0.8200
O13A C17A 1.254(3)
O32A C37A 1.309(3)
O32A H32A 0.8200
O23A C27A 1.216(3)
O33A C37A 1.216(3)
N11B C11B 1.335(4)
N11B C15B 1.337(3)
N11B H11N 0.8600
N21B C25B 1.333(4)
N21B C21B 1.350(4)
C14A C15A 1.390(4)
C14A C13A 1.391(4)
C14A C17A 1.510(4)
C31A C36A 1.378(4)
C31A C32A 1.378(4)
C5A C6A 1.382(4)
C5A C4A 1.383(4)
C1A C2A 1.371(4)
C1A C6A 1.380(4)
C11A C12A 1.381(4)
C11A C16A 1.385(4)
C32A C33A 1.394(4)
C32A H32B 0.9300
C35A C36A 1.377(4)
C35A C34A 1.383(4)
C35A H35A 0.9300
C15A C16A 1.377(4)
C15A H15A 0.9300
C2A C3A 1.380(4)
C2A H2A 0.9300
C13A C12A 1.386(4)
C13A H13A 0.9300
C16A H16A 0.9300
C4A C3A 1.387(4)
C4A H4A 0.9300
C34A C33A 1.394(4)
C34A C37A 1.489(4)
C6A H6A 0.9300
C11B C12B 1.363(4)
C11B H11B 0.9300
C26A C21A 1.373(4)
C26A C25A 1.387(4)
C26A H26A 0.9300
C12A H12A 0.9300
C24A C23A 1.385(4)
C24A C25A 1.391(4)
C24A C27A 1.494(4)
C36A H36A 0.9300
C21A C22A 1.376(4)
C13B C12B 1.389(4)
C13B C14B 1.396(4)
C13B C16B 1.468(4)
C15B C14B 1.371(4)
C15B H15B 0.9300
C22A C23A 1.387(4)
C22A H22B 0.9300
C33A H33A 0.9300
C23B C24B 1.389(4)
C23B C22B 1.396(4)
C23B C26B 1.464(4)
C23A H23A 0.9300
C14B H14B 0.9300
C16B C26B 1.329(4)
C16B H16B 0.9300
C25A H25A 0.9300
C25B C24B 1.376(4)
C25B H25B 0.9300
C12B H12B 0.9300
C21B C22B 1.384(4)
C21B H21B 0.9300
C26B H26B 0.9300
C22B H22C 0.9300
C24B H24B 0.9300
